data_2237839
loop_
_publ_author_name
'Stibrany, Robert T.'
'Potenza, Joseph A.'

_publ_section_title
;
 Ethyl
 7-oxo-7<i>H</i>-benzo[<i>de</i>]imidazo[5,1-<i>a</i>]isoquinoline-11-carboxylate--trifluoroacetic
 acid (1/1)
;
_journal_coeditor_code GK2567
_journal_issue 6
_journal_name_full 'Acta Crystallographica Section E'
_journal_page_first o977
_journal_page_last o978
_journal_paper_doi 10.1107/S1600536813013834
_journal_volume 69
_journal_year 2013
_chemical_formula_iupac 'C17 H12 N2 O3, C2 H F3 O2'
_chemical_formula_moiety 'C17 H12 N2 O3, C2 H F3 O2'
_chemical_formula_sum 'C19 H13 F3 N2 O5'
_chemical_formula_weight 406.31
_chemical_name_systematic
'Ethyl 7-oxo-7<i>H</i>-benzo[<i>de</i>]imidazo[5,1-<i>a</i>]isoquinoline-11-carboxylate--trifluoroacetic acid (1/1)'
_space_group_IT_number 2
_symmetry_cell_setting triclinic
_symmetry_space_group_name_Hall '-P 1'
_symmetry_space_group_name_H-M 'P -1'
_atom_sites_solution_hydrogens geom
_atom_sites_solution_primary direct
_atom_sites_solution_secondary difmap
_audit_creation_method SHELXL-97
_cell_angle_alpha 97.539(8)
_cell_angle_beta 98.055(8)
_cell_angle_gamma 92.695(8)
_cell_formula_units_Z 2
_cell_length_a 7.642(3)
_cell_length_b 8.111(4)
_cell_length_c 14.043(6)
_cell_measurement_reflns_used 800
_cell_measurement_temperature 100(2)
_cell_measurement_theta_max 26.032
_cell_measurement_theta_min 2.529
_cell_volume 852.5(6)
_computing_cell_refinement 'SAINT (Bruker, 2000)'
_computing_data_collection 'SMART (Bruker, 2000)'
_computing_data_reduction 'SAINT (Bruker, 2000)'
_computing_molecular_graphics 'ORTEPIII (Burnett & Johnson, 1996) and ORTEP-3 for Windows (Farrugia, 2012)'
_computing_publication_material 'SHELXTL (Sheldrick, 2008)'
_computing_structure_refinement 'SHELXL97 (Sheldrick, 2008)'
_computing_structure_solution 'SHELXS97 (Sheldrick, 2008)'
_diffrn_ambient_temperature 100(2)
_diffrn_measured_fraction_theta_full 0.993
_diffrn_measured_fraction_theta_max 0.993
_diffrn_measurement_device_type 'Bruker SMART CCD area-detector'
_diffrn_measurement_method '\f and \w scans'
_diffrn_radiation_monochromator graphite
_diffrn_radiation_source 'fine-focus sealed tube'
_diffrn_radiation_type MoK\a
_diffrn_radiation_wavelength 0.71073
_diffrn_reflns_av_R_equivalents 0.0319
_diffrn_reflns_av_sigmaI/netI 0.0410
_diffrn_reflns_limit_h_max 9
_diffrn_reflns_limit_h_min -9
_diffrn_reflns_limit_k_max 10
_diffrn_reflns_limit_k_min -10
_diffrn_reflns_limit_l_max 17
_diffrn_reflns_limit_l_min -17
_diffrn_reflns_number 7689
_diffrn_reflns_theta_full 26.16
_diffrn_reflns_theta_max 26.16
_diffrn_reflns_theta_min 2.54
_diffrn_standards_interval_count 0
_diffrn_standards_interval_time 0
_diffrn_standards_number 0
_exptl_absorpt_coefficient_mu 0.137
_exptl_absorpt_correction_T_max 1.00
_exptl_absorpt_correction_T_min 0.711
_exptl_absorpt_correction_type multi-scan
_exptl_absorpt_process_details '(SADABS; Bruker, 2000; Blessing, 1995)'
_exptl_crystal_colour yellow
_exptl_crystal_density_diffrn 1.583
_exptl_crystal_density_method 'not measured'
_exptl_crystal_description spike
_exptl_crystal_F_000 416
_exptl_crystal_size_max 0.48
_exptl_crystal_size_mid 0.10
_exptl_crystal_size_min 0.07
_refine_diff_density_max 0.418
_refine_diff_density_min -0.276
_refine_ls_extinction_method none
_refine_ls_goodness_of_fit_ref 1.000
_refine_ls_hydrogen_treatment mixed
_refine_ls_matrix_type full
_refine_ls_number_parameters 267
_refine_ls_number_reflns 3380
_refine_ls_number_restraints 0
_refine_ls_restrained_S_all 1.000
_refine_ls_R_factor_all 0.0653
_refine_ls_R_factor_gt 0.0495
_refine_ls_shift/su_max 0.000
_refine_ls_shift/su_mean 0.000
_refine_ls_structure_factor_coef Fsqd
_refine_ls_weighting_details 'calc w=1/[\s^2^(Fo^2^)+(0.0934P)^2^+0.1240P] where P=(Fo^2^+2Fc^2^)/3'
_refine_ls_weighting_scheme calc
_refine_ls_wR_factor_gt 0.1284
_refine_ls_wR_factor_ref 0.1398
_reflns_number_gt 2642
_reflns_number_total 3380
_reflns_threshold_expression I>2\s(I)
_cod_data_source_file gk2567.cif
_cod_data_source_block I
_cod_original_cell_volume 852.6(6)
_cod_database_code 2237839
_cod_database_fobs_code 2237839

loop_
_symmetry_equiv_pos_as_xyz
'x, y, z'
'-x, -y, -z'

loop_
_atom_site_type_symbol
_atom_site_label
_atom_site_fract_x
_atom_site_fract_y
_atom_site_fract_z
_atom_site_U_iso_or_equiv
_atom_site_adp_type
_atom_site_calc_flag
_atom_site_refinement_flags
_atom_site_occupancy
_atom_site_symmetry_multiplicity
F F1 0.25760(19) 0.12397(17) 0.05463(9) 0.0435(4) Uani d . 1 1
F F2 0.0782(2) 0.27375(17) -0.01973(9) 0.0460(4) Uani d . 1 1
F F3 -0.0070(2) 0.13711(19) 0.08785(10) 0.0550(5) Uani d . 1 1
O O1 0.1872(2) 0.51438(18) 0.12697(11) 0.0390(4) Uani d . 1 1
O O2 0.2409(2) 0.32127(17) 0.22686(10) 0.0300(4) Uani d . 1 1
O O11 0.79755(19) 0.70261(18) 0.38002(10) 0.0310(4) Uani d . 1 1
O O12 0.60779(18) 0.52898(16) 0.27167(9) 0.0242(3) Uani d . 1 1
O O30 0.08434(17) 0.69206(16) 0.60128(9) 0.0250(3) Uani d . 1 1
N N11 0.3148(2) 0.69116(18) 0.51474(11) 0.0185(3) Uani d . 1 1
N N13 0.3464(2) 0.54546(18) 0.37627(11) 0.0201(4) Uani d . 1 1
C C1 0.1900(3) 0.3743(2) 0.14513(13) 0.0242(4) Uani d . 1 1
C C2 0.1289(3) 0.2258(3) 0.06570(14) 0.0276(5) Uani d . 1 1
C C11 0.4856(2) 0.7380(2) 0.49858(13) 0.0183(4) Uani d . 1 1
C C12 0.5023(2) 0.6433(2) 0.41081(12) 0.0189(4) Uani d . 1 1
C C13 0.2372(2) 0.5763(2) 0.43870(12) 0.0199(4) Uani d . 1 1
H H13 0.1230 0.5272 0.4325 0.024 Uiso calc R 1 1
C C20 0.5334(3) 1.1120(2) 0.80732(13) 0.0260(5) Uani d . 1 1
H H20 0.5971 1.1923 0.8543 0.031 Uiso calc R 1 1
C C21 0.5911(2) 0.8628(2) 0.57107(12) 0.0185(4) Uani d . 1 1
C C22 0.7608(2) 0.9217(2) 0.56293(13) 0.0217(4) Uani d . 1 1
H H22 0.8127 0.8794 0.5096 0.026 Uiso calc R 1 1
C C23 0.8557(3) 1.0438(2) 0.63361(14) 0.0248(4) Uani d . 1 1
H H23 0.9689 1.0822 0.6262 0.030 Uiso calc R 1 1
C C24 0.7837(3) 1.1071(2) 0.71340(14) 0.0247(4) Uani d . 1 1
H H24 0.8483 1.1877 0.7599 0.030 Uiso calc R 1 1
C C25 0.6110(3) 1.0504(2) 0.72550(13) 0.0224(4) Uani d . 1 1
C C26 0.5131(2) 0.9275(2) 0.65349(13) 0.0193(4) Uani d . 1 1
C C27 0.3396(3) 0.8738(2) 0.66789(13) 0.0205(4) Uani d . 1 1
C C28 0.2685(3) 0.9367(2) 0.74925(13) 0.0241(4) Uani d . 1 1
H H28 0.1553 0.8993 0.7573 0.029 Uiso calc R 1 1
C C29 0.3665(3) 1.0565(2) 0.81947(14) 0.0281(5) Uani d . 1 1
H H29 0.3188 1.0986 0.8744 0.034 Uiso calc R 1 1
C C30 0.2317(2) 0.7487(2) 0.59630(13) 0.0191(4) Uani d . 1 1
C C41 0.6521(2) 0.6321(2) 0.35499(13) 0.0206(4) Uani d . 1 1
C C42 0.7451(3) 0.5121(3) 0.20891(14) 0.0274(5) Uani d . 1 1
H H42A 0.8381 0.4469 0.2358 0.033 Uiso calc R 1 1
H H42B 0.7970 0.6210 0.2027 0.033 Uiso calc R 1 1
C C43 0.6566(3) 0.4257(3) 0.11143(14) 0.0346(5) Uani d . 1 1
H H43A 0.6112 0.3161 0.1181 0.052 Uiso calc R 1 1
H H43B 0.7413 0.4172 0.0668 0.052 Uiso calc R 1 1
H H43C 0.5610 0.4886 0.0872 0.052 Uiso calc R 1 1
H H2O 0.284(4) 0.419(4) 0.281(2) 0.061(8) Uiso d . 1 1

loop_
_atom_site_aniso_label
_atom_site_aniso_U_11
_atom_site_aniso_U_22
_atom_site_aniso_U_33
_atom_site_aniso_U_12
_atom_site_aniso_U_13
_atom_site_aniso_U_23
F1 0.0536(9) 0.0426(8) 0.0288(7) 0.0170(6) -0.0016(6) -0.0117(6)
F2 0.0704(10) 0.0429(8) 0.0192(6) 0.0082(7) -0.0094(6) -0.0009(5)
F3 0.0627(10) 0.0589(9) 0.0352(8) -0.0337(8) 0.0193(7) -0.0232(7)
O1 0.0595(11) 0.0267(8) 0.0269(8) 0.0030(7) -0.0062(7) 0.0029(6)
O2 0.0476(9) 0.0231(7) 0.0164(7) -0.0031(6) -0.0007(6) -0.0004(6)
O11 0.0297(8) 0.0378(8) 0.0236(7) -0.0072(6) 0.0089(6) -0.0049(6)
O12 0.0290(7) 0.0273(7) 0.0157(6) 0.0000(6) 0.0065(5) -0.0020(5)
O30 0.0243(7) 0.0270(7) 0.0231(7) -0.0040(6) 0.0063(5) 0.0000(5)
N11 0.0216(8) 0.0182(8) 0.0153(7) -0.0011(6) 0.0027(6) 0.0016(6)
N13 0.0258(8) 0.0189(8) 0.0149(7) -0.0004(6) 0.0013(6) 0.0025(6)
C1 0.0257(10) 0.0276(11) 0.0189(9) 0.0026(8) 0.0027(7) 0.0021(8)
C2 0.0310(11) 0.0327(11) 0.0188(10) 0.0023(9) 0.0038(8) 0.0023(8)
C11 0.0205(9) 0.0189(9) 0.0162(9) 0.0016(7) 0.0023(7) 0.0049(7)
C12 0.0228(9) 0.0183(9) 0.0149(8) 0.0000(7) 0.0002(7) 0.0027(7)
C13 0.0229(9) 0.0201(9) 0.0156(9) -0.0016(7) 0.0002(7) 0.0029(7)
C20 0.0382(12) 0.0202(10) 0.0166(9) 0.0002(8) -0.0010(8) -0.0023(7)
C21 0.0239(9) 0.0167(9) 0.0140(8) 0.0004(7) -0.0002(7) 0.0027(7)
C22 0.0254(10) 0.0217(9) 0.0179(9) 0.0017(7) 0.0024(7) 0.0036(7)
C23 0.0237(10) 0.0239(10) 0.0259(10) -0.0004(8) -0.0004(8) 0.0054(8)
C24 0.0291(11) 0.0193(9) 0.0225(10) -0.0035(8) -0.0042(8) 0.0009(7)
C25 0.0306(10) 0.0183(9) 0.0173(9) 0.0024(8) -0.0009(8) 0.0027(7)
C26 0.0249(10) 0.0167(9) 0.0160(9) 0.0012(7) 0.0010(7) 0.0038(7)
C27 0.0272(10) 0.0191(9) 0.0156(9) 0.0027(8) 0.0023(7) 0.0041(7)
C28 0.0291(11) 0.0244(10) 0.0201(9) 0.0025(8) 0.0064(8) 0.0045(7)
C29 0.0398(12) 0.0272(11) 0.0166(9) 0.0052(9) 0.0053(8) -0.0016(8)
C30 0.0222(10) 0.0209(9) 0.0153(8) 0.0029(7) 0.0046(7) 0.0039(7)
C41 0.0277(10) 0.0185(9) 0.0158(9) 0.0001(8) 0.0036(7) 0.0027(7)
C42 0.0315(11) 0.0321(11) 0.0209(10) 0.0041(9) 0.0109(8) 0.0038(8)
C43 0.0412(13) 0.0452(13) 0.0183(10) 0.0076(10) 0.0086(9) 0.0013(9)

loop_
_atom_type_symbol
_atom_type_description
_atom_type_scat_dispersion_real
_atom_type_scat_dispersion_imag
_atom_type_scat_source
C C 0.0033 0.0016 'International Tables Vol C Tables 4.2.6.8 and 6.1.1.4'
H H 0.0000 0.0000 'International Tables Vol C Tables 4.2.6.8 and 6.1.1.4'
N N 0.0061 0.0033 'International Tables Vol C Tables 4.2.6.8 and 6.1.1.4'
O O 0.0106 0.0060 'International Tables Vol C Tables 4.2.6.8 and 6.1.1.4'
F F 0.0171 0.0103 'International Tables Vol C Tables 4.2.6.8 and 6.1.1.4'

loop_
_geom_angle_atom_site_label_1
_geom_angle_atom_site_label_2
_geom_angle_atom_site_label_3
_geom_angle
C1 O2 H2O 111.3(16)
C41 O12 C42 115.50(15)
C13 N11 C11 108.78(15)
C13 N11 C30 124.09(15)
C11 N11 C30 127.13(15)
C13 N13 C12 107.70(15)
O1 C1 O2 129.19(18)
O1 C1 C2 120.89(18)
O2 C1 C2 109.92(17)
F2 C2 F1 107.05(17)
F2 C2 F3 107.57(17)
F1 C2 F3 107.45(18)
F2 C2 C1 112.15(17)
F1 C2 C1 111.43(16)
F3 C2 C1 110.95(16)
C12 C11 N11 103.93(15)
C12 C11 C21 138.42(17)
N11 C11 C21 117.65(16)
C11 C12 N13 109.43(16)
C11 C12 C41 130.92(17)
N13 C12 C41 119.64(16)
N13 C13 N11 110.16(16)
N13 C13 H13 124.9
N11 C13 H13 124.9
C29 C20 C25 121.82(17)
C29 C20 H20 119.1
C25 C20 H20 119.1
C22 C21 C26 119.02(16)
C22 C21 C11 123.35(17)
C26 C21 C11 117.63(17)
C21 C22 C23 121.24(18)
C21 C22 H22 119.4
C23 C22 H22 119.4
C24 C23 C22 120.73(19)
C24 C23 H23 119.6
C22 C23 H23 119.6
C23 C24 C25 120.26(17)
C23 C24 H24 119.9
C25 C24 H24 119.9
C20 C25 C24 121.70(17)
C20 C25 C26 118.99(18)
C24 C25 C26 119.30(18)
C25 C26 C27 117.75(17)
C25 C26 C21 119.44(17)
C27 C26 C21 122.81(16)
C28 C27 C26 121.52(17)
C28 C27 C30 118.02(18)
C26 C27 C30 120.46(17)
C27 C28 C29 120.05(19)
C27 C28 H28 120.0
C29 C28 H28 120.0
C20 C29 C28 119.86(19)
C20 C29 H29 120.1
C28 C29 H29 120.1
O30 C30 N11 119.32(16)
O30 C30 C27 126.38(17)
N11 C30 C27 114.30(16)
O11 C41 O12 123.27(17)
O11 C41 C12 125.94(17)
O12 C41 C12 110.78(16)
O12 C42 C43 106.77(16)
O12 C42 H42A 110.4
C43 C42 H42A 110.4
O12 C42 H42B 110.4
C43 C42 H42B 110.4
H42A C42 H42B 108.6
C42 C43 H43A 109.5
C42 C43 H43B 109.5
H43A C43 H43B 109.5
C42 C43 H43C 109.5
H43A C43 H43C 109.5
H43B C43 H43C 109.5

loop_
_geom_bond_atom_site_label_1
_geom_bond_atom_site_label_2
_geom_bond_distance
F1 C2 1.326(3)
F2 C2 1.322(2)
F3 C2 1.332(2)
O1 C1 1.197(2)
O2 C1 1.294(2)
O2 H2O 1.03(3)
O11 C41 1.210(2)
O12 C41 1.338(2)
O12 C42 1.462(2)
O30 C30 1.211(2)
N11 C13 1.368(2)
N11 C11 1.399(2)
N11 C30 1.423(2)
N13 C13 1.302(3)
N13 C12 1.390(2)
C1 C2 1.537(3)
C11 C12 1.390(3)
C11 C21 1.461(2)
C12 C41 1.475(3)
C13 H13 0.9300
C20 C29 1.373(3)
C20 C25 1.410(3)
C20 H20 0.9300
C21 C22 1.386(3)
C21 C26 1.426(3)
C22 C23 1.402(3)
C22 H22 0.9300
C23 C24 1.368(3)
C23 H23 0.9300
C24 C25 1.418(3)
C24 H24 0.9300
C25 C26 1.425(3)
C26 C27 1.425(3)
C27 C28 1.381(3)
C27 C30 1.463(3)
C28 C29 1.397(3)
C28 H28 0.9300
C29 H29 0.9300
C42 C43 1.506(3)
C42 H42A 0.9700
C42 H42B 0.9700
C43 H43A 0.9600
C43 H43B 0.9600
C43 H43C 0.9600

loop_
_geom_hbond_atom_site_label_D
_geom_hbond_atom_site_label_H
_geom_hbond_atom_site_label_A
_geom_hbond_site_symmetry_A
_geom_hbond_distance_DH
_geom_hbond_distance_HA
_geom_hbond_distance_DA
_geom_hbond_angle_DHA
C22 H22 O11 . 0.93 2.15 2.981(3) 148
O2 H2O N13 . 1.03(3) 1.58(3) 2.597(2) 170(3)
C13 H13 O30 2_566 0.93 2.28 3.143(3) 154
C23 H23 O11 2_776 0.93 2.46 3.320(3) 155

loop_
_geom_torsion_atom_site_label_1
_geom_torsion_atom_site_label_2
_geom_torsion_atom_site_label_3
_geom_torsion_atom_site_label_4
_geom_torsion
O1 C1 C2 F2 0.6(3)
O2 C1 C2 F2 -178.97(17)
O1 C1 C2 F1 120.6(2)
O2 C1 C2 F1 -59.0(2)
O1 C1 C2 F3 -119.7(2)
O2 C1 C2 F3 60.7(2)
C13 N11 C11 C12 -0.7(2)
C30 N11 C11 C12 178.48(16)
C13 N11 C11 C21 179.02(15)
C30 N11 C11 C21 -1.8(3)
N11 C11 C12 N13 0.52(19)
C21 C11 C12 N13 -179.2(2)
N11 C11 C12 C41 -178.54(17)
C21 C11 C12 C41 1.8(4)
C13 N13 C12 C11 -0.1(2)
C13 N13 C12 C41 179.07(16)
C12 N13 C13 N11 -0.4(2)
C11 N11 C13 N13 0.7(2)
C30 N11 C13 N13 -178.53(15)
C12 C11 C21 C22 0.7(3)
N11 C11 C21 C22 -178.98(16)
C12 C11 C21 C26 180.0(2)
N11 C11 C21 C26 0.4(2)
C26 C21 C22 C23 -0.5(3)
C11 C21 C22 C23 178.86(16)
C21 C22 C23 C24 0.7(3)
C22 C23 C24 C25 -0.3(3)
C29 C20 C25 C24 -179.62(18)
C29 C20 C25 C26 0.1(3)
C23 C24 C25 C20 179.44(17)
C23 C24 C25 C26 -0.3(3)
C20 C25 C26 C27 0.5(3)
C24 C25 C26 C27 -179.78(16)
C20 C25 C26 C21 -179.23(16)
C24 C25 C26 C21 0.5(3)
C22 C21 C26 C25 -0.1(3)
C11 C21 C26 C25 -179.51(16)
C22 C21 C26 C27 -179.83(16)
C11 C21 C26 C27 0.8(3)
C25 C26 C27 C28 -0.7(3)
C21 C26 C27 C28 178.95(17)
C25 C26 C27 C30 179.58(16)
C21 C26 C27 C30 -0.7(3)
C26 C27 C28 C29 0.4(3)
C30 C27 C28 C29 -179.91(17)
C25 C20 C29 C28 -0.5(3)
C27 C28 C29 C20 0.2(3)
C13 N11 C30 O30 1.5(3)
C11 N11 C30 O30 -177.63(16)
C13 N11 C30 C27 -179.09(15)
C11 N11 C30 C27 1.8(3)
C28 C27 C30 O30 -0.8(3)
C26 C27 C30 O30 178.88(17)
C28 C27 C30 N11 179.81(15)
C26 C27 C30 N11 -0.5(2)
C42 O12 C41 O11 -2.9(3)
C42 O12 C41 C12 178.27(15)
C11 C12 C41 O11 3.7(3)
N13 C12 C41 O11 -175.24(18)
C11 C12 C41 O12 -177.52(18)
N13 C12 C41 O12 3.5(2)
C41 O12 C42 C43 -166.99(16)
